data_7032912
loop_
_publ_author_name
'Han, Song-De'
'Miao, Xiao-Hong'
'Liu, Sui-Jun'
'Bu, Xian-He'

_publ_section_title
;
 A series of cobalt and nickel clusters based on thiol-containing ligands
 accompanied by in situ ligand formation.
;
_journal_issue 2
_journal_name_full 'Dalton transactions (Cambridge, England : 2003)'
_journal_page_first 560
_journal_page_last 567
_journal_paper_doi 10.1039/c4dt03109a
_journal_volume 44
_journal_year 2015
_chemical_formula_sum 'C40 H29 Co4 N5 O3 S10'
_chemical_formula_weight 1184.00
_chemical_name_systematic
; 
 ? 
;
_space_group_IT_number 14
_symmetry_cell_setting monoclinic
_symmetry_space_group_name_Hall '-P 2ybc'
_symmetry_space_group_name_H-M 'P 1 21/c 1'
_atom_sites_solution_hydrogens geom
_atom_sites_solution_primary direct
_atom_sites_solution_secondary difmap
_audit_creation_method SHELXL-97
_cell_angle_alpha 90.00
_cell_angle_beta 116.95(2)
_cell_angle_gamma 90.00
_cell_formula_units_Z 4
_cell_length_a 12.582(3)
_cell_length_b 18.775(4)
_cell_length_c 21.716(7)
_cell_measurement_temperature 293(2)
_cell_volume 4573(2)
_computing_cell_refinement PROCESS-AUTO
_computing_data_collection PROCESS-AUTO
_computing_data_reduction CrystalStructure
_computing_publication_material 'CrystalStructure 3.7.0'
_computing_structure_refinement SHELXL
_computing_structure_solution DirectMethod
_diffrn_ambient_temperature 293(2)
_diffrn_measured_fraction_theta_full 0.999
_diffrn_measured_fraction_theta_max 0.999
_diffrn_radiation_monochromator graphite
_diffrn_radiation_source 'fine-focus sealed tube'
_diffrn_radiation_type MoK\a
_diffrn_radiation_wavelength 0.71073
_diffrn_reflns_av_R_equivalents 0.0479
_diffrn_reflns_av_sigmaI/netI 0.0381
_diffrn_reflns_limit_h_max 16
_diffrn_reflns_limit_h_min -16
_diffrn_reflns_limit_k_max 24
_diffrn_reflns_limit_k_min -24
_diffrn_reflns_limit_l_max 28
_diffrn_reflns_limit_l_min -28
_diffrn_reflns_number 47391
_diffrn_reflns_theta_full 27.48
_diffrn_reflns_theta_max 27.48
_diffrn_reflns_theta_min 3.02
_exptl_absorpt_coefficient_mu 1.927
_exptl_absorpt_correction_T_max 0.778
_exptl_absorpt_correction_T_min 0.714
_exptl_absorpt_correction_type multi-scan
_exptl_crystal_colour brown
_exptl_crystal_density_diffrn 1.720
_exptl_crystal_density_method 'not measured'
_exptl_crystal_description block
_exptl_crystal_F_000 2384
_exptl_crystal_size_max 0.20
_exptl_crystal_size_mid 0.15
_exptl_crystal_size_min 0.13
_refine_diff_density_max 0.795
_refine_diff_density_min -0.690
_refine_diff_density_rms 0.067
_refine_ls_extinction_method none
_refine_ls_goodness_of_fit_ref 1.087
_refine_ls_hydrogen_treatment constr
_refine_ls_matrix_type full
_refine_ls_number_parameters 562
_refine_ls_number_reflns 10482
_refine_ls_number_restraints 0
_refine_ls_restrained_S_all 1.087
_refine_ls_R_factor_all 0.0645
_refine_ls_R_factor_gt 0.0452
_refine_ls_shift/su_max 0.002
_refine_ls_shift/su_mean 0.000
_refine_ls_structure_factor_coef Fsqd
_refine_ls_weighting_details 'calc w=1/[\s^2^(Fo^2^)+(0.0254P)^2^+4.4569P] where P=(Fo^2^+2Fc^2^)/3'
_refine_ls_weighting_scheme calc
_refine_ls_wR_factor_gt 0.0810
_refine_ls_wR_factor_ref 0.0871
_reflns_number_gt 8336
_reflns_number_total 10482
_reflns_threshold_expression >2sigma(I)
_cod_data_source_file c4dt03109a2.cif
_cod_data_source_block 1
_cod_depositor_comments
;
The following automatic conversions were performed:

'_exptl_absorpt_correction_type' value 'Multi-scan' changed to
'multi-scan' according to
/usr/data/users/saulius/crontab/automatic-downloads/rss-feeds/RSC/lib/dictionaries/cif_core.dic
dictionary named 'cif_core.dic' version 2.4.2 from 2011-04-26.

Automatic conversion script
Id: cif_fix_values 2827 2014-09-09 07:05:25Z andrius 

 Adding full bibliography for 7032912--7032919.cif.
;
_cod_original_sg_symbol_H-M 'P 21/c'
_cod_database_code 7032912

loop_
_symmetry_equiv_pos_as_xyz
'x, y, z'
'-x, y+1/2, -z+1/2'
'-x, -y, -z'
'x, -y-1/2, z-1/2'

loop_
_atom_site_label
_atom_site_type_symbol
_atom_site_fract_x
_atom_site_fract_y
_atom_site_fract_z
_atom_site_U_iso_or_equiv
_atom_site_adp_type
_atom_site_occupancy
_atom_site_symmetry_multiplicity
_atom_site_calc_flag
_atom_site_refinement_flags
C1 C 0.5761(3) 0.16615(15) 0.42335(15) 0.0313(6) Uani 1 1 d .
C2 C 0.6367(3) 0.18178(16) 0.38550(16) 0.0358(7) Uani 1 1 d .
H2 H 0.5986 0.2048 0.3431 0.043 Uiso 1 1 calc R
C3 C 0.7548(3) 0.16235(17) 0.41220(18) 0.0407(8) Uani 1 1 d .
H3 H 0.7969 0.1726 0.3875 0.049 Uiso 1 1 calc R
C4 C 0.8115(3) 0.12804(17) 0.47475(18) 0.0427(8) Uani 1 1 d .
H4 H 0.8915 0.1160 0.4918 0.051 Uiso 1 1 calc R
C5 C 0.7525(3) 0.1112(2) 0.51239(19) 0.0527(9) Uani 1 1 d .
H5 H 0.7909 0.0876 0.5545 0.063 Uiso 1 1 calc R
C6 C 0.6342(3) 0.13041(18) 0.48597(17) 0.0420(8) Uani 1 1 d .
C7 C 0.4298(3) 0.16680(18) 0.45466(16) 0.0382(7) Uani 1 1 d .
C8 C -0.2081(3) 0.18596(16) 0.15119(16) 0.0369(7) Uani 1 1 d .
C9 C -0.2267(3) 0.2069(2) 0.08601(18) 0.0506(9) Uani 1 1 d .
H9 H -0.1667 0.2291 0.0793 0.061 Uiso 1 1 calc R
C10 C -0.3363(3) 0.1940(2) 0.0315(2) 0.0597(10) Uani 1 1 d .
H10 H -0.3491 0.2062 -0.0129 0.072 Uiso 1 1 calc R
C11 C -0.4273(3) 0.1637(2) 0.0404(2) 0.0598(10) Uani 1 1 d .
H11 H -0.5010 0.1568 0.0023 0.072 Uiso 1 1 calc R
C12 C -0.4114(3) 0.1435(2) 0.1044(2) 0.0531(9) Uani 1 1 d .
H12 H -0.4732 0.1233 0.1107 0.064 Uiso 1 1 calc R
C13 C -0.2998(3) 0.15406(17) 0.15970(17) 0.0410(8) Uani 1 1 d .
C14 C -0.1111(3) 0.16526(17) 0.26504(17) 0.0381(7) Uani 1 1 d .
C15 C 0.4169(3) 0.34827(15) 0.24491(16) 0.0334(7) Uani 1 1 d .
C16 C 0.4230(3) 0.40618(18) 0.2857(2) 0.0489(9) Uani 1 1 d .
H16 H 0.4131 0.4007 0.3254 0.059 Uiso 1 1 calc R
C17 C 0.4441(3) 0.47216(18) 0.2659(2) 0.0572(10) Uani 1 1 d .
H17 H 0.4482 0.5116 0.2928 0.069 Uiso 1 1 calc R
C18 C 0.4591(3) 0.48131(19) 0.2079(2) 0.0551(10) Uani 1 1 d .
H18 H 0.4717 0.5268 0.1956 0.066 Uiso 1 1 calc R
C19 C 0.4558(3) 0.42508(18) 0.1680(2) 0.0521(9) Uani 1 1 d .
H19 H 0.4658 0.4312 0.1285 0.062 Uiso 1 1 calc R
C20 C 0.4372(3) 0.35817(16) 0.18803(17) 0.0373(7) Uani 1 1 d .
C21 C 0.4029(3) 0.23477(15) 0.21072(15) 0.0317(6) Uani 1 1 d .
C22 C 0.0849(3) 0.33687(16) 0.12481(17) 0.0389(7) Uani 1 1 d .
C23 C 0.0766(4) 0.39971(19) 0.1545(2) 0.0588(10) Uani 1 1 d .
H23 H 0.0553 0.4003 0.1904 0.071 Uiso 1 1 calc R
C24 C 0.1010(4) 0.4623(2) 0.1296(3) 0.0811(15) Uani 1 1 d .
H24 H 0.0960 0.5058 0.1486 0.097 Uiso 1 1 calc R
C25 C 0.1325(4) 0.4601(3) 0.0766(3) 0.0832(16) Uani 1 1 d .
H25 H 0.1505 0.5026 0.0614 0.100 Uiso 1 1 calc R
C26 C 0.1384(4) 0.3991(3) 0.0460(3) 0.0735(13) Uani 1 1 d .
H26 H 0.1584 0.3992 0.0097 0.088 Uiso 1 1 calc R
C27 C 0.1139(3) 0.3363(2) 0.07002(19) 0.0494(9) Uani 1 1 d .
C28 C 0.0715(3) 0.22037(17) 0.10297(16) 0.0378(7) Uani 1 1 d .
C29 C 0.2244(3) -0.03927(15) 0.18314(17) 0.0374(7) Uani 1 1 d .
C30 C 0.2150(3) -0.02457(19) 0.11881(19) 0.0521(9) Uani 1 1 d .
H30 H 0.2131 0.0223 0.1044 0.063 Uiso 1 1 calc R
C31 C 0.2083(4) -0.0804(2) 0.0762(2) 0.0671(12) Uani 1 1 d .
H31 H 0.2014 -0.0712 0.0324 0.081 Uiso 1 1 calc R
C32 C 0.2117(5) -0.1500(2) 0.0978(2) 0.0749(13) Uani 1 1 d .
H32 H 0.2057 -0.1871 0.0680 0.090 Uiso 1 1 calc R
C33 C 0.2237(4) -0.16529(19) 0.1618(2) 0.0675(12) Uani 1 1 d .
H33 H 0.2276 -0.2122 0.1764 0.081 Uiso 1 1 calc R
C34 C 0.2300(3) -0.10970(17) 0.20469(19) 0.0468(8) Uani 1 1 d .
C35 C 0.2375(3) -0.01947(16) 0.28821(16) 0.0374(7) Uani 1 1 d .
C36 C 0.1824(3) 0.34949(17) 0.33593(17) 0.0386(7) Uani 1 1 d .
C37 C 0.1702(3) 0.41490(19) 0.37467(19) 0.0496(9) Uani 1 1 d .
C38 C 0.0858(5) 0.4677(3) 0.3227(3) 0.1029(19) Uani 1 1 d .
H38A H 0.0665 0.5046 0.3465 0.154 Uiso 1 1 calc R
H38B H 0.0142 0.4436 0.2916 0.154 Uiso 1 1 calc R
H38C H 0.1233 0.4883 0.2970 0.154 Uiso 1 1 calc R
C39 C 0.2865(4) 0.4512(3) 0.4143(3) 0.123(3) Uani 1 1 d .
H39A H 0.2738 0.4962 0.4309 0.184 Uiso 1 1 calc R
H39B H 0.3237 0.4589 0.3848 0.184 Uiso 1 1 calc R
H39C H 0.3372 0.4220 0.4527 0.184 Uiso 1 1 calc R
C40 C 0.1166(8) 0.3901(3) 0.4189(4) 0.148(3) Uani 1 1 d .
H40A H 0.1753 0.3646 0.4578 0.221 Uiso 1 1 calc R
H40B H 0.0506 0.3592 0.3928 0.221 Uiso 1 1 calc R
H40C H 0.0892 0.4304 0.4350 0.221 Uiso 1 1 calc R
Co1 Co 0.33790(3) 0.23990(2) 0.32412(2) 0.02933(10) Uani 1 1 d .
Co4 Co 0.21783(4) 0.11632(2) 0.21284(2) 0.03176(10) Uani 1 1 d .
Co2 Co 0.05519(4) 0.23871(2) 0.23048(2) 0.03267(10) Uani 1 1 d .
Co3 Co 0.17516(4) 0.13165(2) 0.34846(2) 0.03355(10) Uani 1 1 d .
N1 N 0.4599(2) 0.18656(13) 0.40681(12) 0.0315(5) Uani 1 1 d .
N2 N -0.1016(2) 0.19300(14) 0.21256(13) 0.0366(6) Uani 1 1 d .
N3 N 0.3958(2) 0.27730(12) 0.25650(13) 0.0310(5) Uani 1 1 d .
N4 N 0.0628(2) 0.26969(13) 0.14311(13) 0.0345(6) Uani 1 1 d .
N5 N 0.2285(2) 0.01094(12) 0.23166(13) 0.0348(6) Uani 1 1 d .
O1 O 0.19747(17) 0.17976(10) 0.27641(10) 0.0287(4) Uani 1 1 d .
O2 O 0.2844(2) 0.32608(11) 0.35258(12) 0.0444(6) Uani 1 1 d .
O3 O 0.0885(2) 0.32272(12) 0.29045(12) 0.0463(6) Uani 1 1 d .
S1 S 0.29544(8) 0.18325(6) 0.45401(4) 0.0497(2) Uani 1 1 d .
S2 S 0.53888(8) 0.12096(6) 0.52266(5) 0.0593(3) Uani 1 1 d .
S3 S -0.00152(8) 0.16266(6) 0.34874(5) 0.0511(2) Uani 1 1 d .
S4 S -0.25070(8) 0.13140(6) 0.24535(5) 0.0519(2) Uani 1 1 d .
S5 S 0.43349(10) 0.27680(5) 0.15006(5) 0.0499(2) Uani 1 1 d .
S6 S 0.39359(8) 0.14340(4) 0.21036(5) 0.0423(2) Uani 1 1 d .
S7 S 0.10724(11) 0.25119(6) 0.04026(6) 0.0628(3) Uani 1 1 d .
S8 S 0.04911(9) 0.13094(5) 0.11024(5) 0.0507(2) Uani 1 1 d .
S9 S 0.24015(9) -0.11165(4) 0.28652(5) 0.0507(2) Uani 1 1 d .
S10 S 0.25336(11) 0.01976(5) 0.36287(5) 0.0603(3) Uani 1 1 d .

loop_
_atom_site_aniso_label
_atom_site_aniso_U_11
_atom_site_aniso_U_22
_atom_site_aniso_U_33
_atom_site_aniso_U_23
_atom_site_aniso_U_13
_atom_site_aniso_U_12
C1 0.0294(16) 0.0308(16) 0.0332(17) -0.0018(12) 0.0138(13) -0.0017(12)
C2 0.0352(17) 0.0391(18) 0.0375(18) 0.0017(13) 0.0204(14) 0.0025(14)
C3 0.0350(18) 0.0430(19) 0.051(2) -0.0052(15) 0.0251(16) -0.0007(14)
C4 0.0295(17) 0.0360(18) 0.057(2) -0.0032(15) 0.0145(16) 0.0030(14)
C5 0.040(2) 0.055(2) 0.053(2) 0.0154(18) 0.0120(17) 0.0042(17)
C6 0.0353(18) 0.048(2) 0.0409(19) 0.0096(15) 0.0160(15) 0.0023(15)
C7 0.0285(16) 0.056(2) 0.0291(17) -0.0013(14) 0.0125(13) -0.0059(14)
C8 0.0340(17) 0.0345(17) 0.0408(19) 0.0038(13) 0.0157(14) 0.0025(13)
C9 0.040(2) 0.058(2) 0.052(2) 0.0193(18) 0.0186(17) 0.0013(17)
C10 0.054(2) 0.069(3) 0.044(2) 0.0186(19) 0.0121(19) 0.008(2)
C11 0.045(2) 0.065(3) 0.053(3) 0.0031(19) 0.0078(19) -0.0029(19)
C12 0.0354(19) 0.060(2) 0.057(2) -0.0048(18) 0.0149(17) -0.0095(17)
C13 0.0374(18) 0.0401(18) 0.046(2) -0.0020(14) 0.0194(16) -0.0031(14)
C14 0.0309(17) 0.0453(19) 0.0423(19) -0.0040(14) 0.0205(15) -0.0033(14)
C15 0.0296(16) 0.0256(15) 0.0479(19) 0.0024(13) 0.0201(14) -0.0009(12)
C16 0.056(2) 0.0376(19) 0.065(2) -0.0097(16) 0.039(2) -0.0086(16)
C17 0.061(2) 0.0319(19) 0.091(3) -0.0171(19) 0.045(2) -0.0129(17)
C18 0.059(2) 0.0311(18) 0.081(3) 0.0067(18) 0.037(2) -0.0059(16)
C19 0.063(2) 0.038(2) 0.063(2) 0.0103(17) 0.035(2) -0.0036(17)
C20 0.0401(18) 0.0296(16) 0.0459(19) 0.0036(13) 0.0227(15) 0.0003(13)
C21 0.0359(16) 0.0262(15) 0.0378(17) 0.0044(12) 0.0209(14) 0.0026(12)
C22 0.0312(17) 0.0338(17) 0.0439(19) 0.0107(14) 0.0102(14) -0.0012(13)
C23 0.075(3) 0.040(2) 0.051(2) 0.0062(17) 0.018(2) -0.0031(19)
C24 0.096(4) 0.037(2) 0.078(3) 0.003(2) 0.010(3) -0.009(2)
C25 0.077(3) 0.058(3) 0.108(4) 0.039(3) 0.036(3) -0.010(2)
C26 0.066(3) 0.074(3) 0.096(4) 0.042(3) 0.050(3) 0.006(2)
C27 0.0353(19) 0.058(2) 0.057(2) 0.0253(18) 0.0224(17) 0.0093(16)
C28 0.0389(18) 0.0364(17) 0.0333(17) 0.0061(13) 0.0122(14) 0.0070(14)
C29 0.0401(18) 0.0252(15) 0.0455(19) 0.0011(13) 0.0183(15) 0.0010(13)
C30 0.071(3) 0.0345(19) 0.055(2) -0.0010(16) 0.033(2) 0.0032(17)
C31 0.101(3) 0.048(2) 0.059(3) -0.0053(19) 0.042(2) 0.010(2)
C32 0.115(4) 0.040(2) 0.072(3) -0.013(2) 0.045(3) 0.006(2)
C33 0.101(3) 0.0261(19) 0.079(3) -0.0023(18) 0.043(3) 0.003(2)
C34 0.053(2) 0.0307(17) 0.054(2) 0.0036(15) 0.0220(18) 0.0021(15)
C35 0.0400(18) 0.0281(16) 0.0410(18) 0.0061(13) 0.0156(15) 0.0018(13)
C36 0.043(2) 0.0352(17) 0.045(2) -0.0001(14) 0.0265(16) 0.0034(15)
C37 0.048(2) 0.046(2) 0.058(2) -0.0161(17) 0.0267(18) 0.0043(17)
C38 0.113(4) 0.062(3) 0.113(4) -0.023(3) 0.033(4) 0.032(3)
C39 0.064(3) 0.109(4) 0.169(6) -0.097(4) 0.030(3) 0.000(3)
C40 0.277(10) 0.103(5) 0.162(6) -0.033(4) 0.187(7) -0.021(5)
Co1 0.0277(2) 0.0296(2) 0.0343(2) 0.00084(16) 0.01730(17) 0.00103(16)
Co4 0.0396(2) 0.0226(2) 0.0341(2) 0.00208(16) 0.01762(19) 0.00033(17)
Co2 0.0297(2) 0.0324(2) 0.0357(2) 0.00498(17) 0.01460(18) 0.00022(17)
Co3 0.0328(2) 0.0386(2) 0.0330(2) 0.00514(17) 0.01826(18) -0.00053(18)
N1 0.0267(13) 0.0394(14) 0.0304(14) 0.0008(11) 0.0148(11) 0.0007(11)
N2 0.0309(14) 0.0401(15) 0.0385(15) 0.0043(11) 0.0154(12) -0.0026(11)
N3 0.0333(14) 0.0256(13) 0.0390(14) 0.0008(10) 0.0208(12) 0.0003(10)
N4 0.0378(14) 0.0282(13) 0.0352(14) 0.0061(11) 0.0144(12) -0.0003(11)
N5 0.0389(15) 0.0232(12) 0.0417(15) 0.0033(11) 0.0178(12) -0.0008(11)
O1 0.0292(10) 0.0289(10) 0.0303(11) 0.0034(8) 0.0154(9) 0.0002(8)
O2 0.0397(13) 0.0395(13) 0.0644(16) -0.0115(11) 0.0326(12) -0.0003(10)
O3 0.0447(14) 0.0403(13) 0.0492(14) -0.0061(11) 0.0173(12) 0.0062(11)
S1 0.0358(5) 0.0829(7) 0.0381(5) -0.0099(4) 0.0235(4) -0.0065(4)
S2 0.0423(5) 0.0951(8) 0.0401(5) 0.0269(5) 0.0185(4) 0.0024(5)
S3 0.0331(5) 0.0872(7) 0.0372(5) 0.0012(4) 0.0197(4) 0.0002(4)
S4 0.0383(5) 0.0742(7) 0.0471(5) -0.0004(5) 0.0229(4) -0.0153(4)
S5 0.0823(7) 0.0351(5) 0.0517(5) 0.0006(4) 0.0472(5) -0.0052(4)
S6 0.0539(5) 0.0237(4) 0.0640(6) 0.0003(4) 0.0397(5) 0.0017(3)
S7 0.0816(8) 0.0665(7) 0.0583(6) 0.0205(5) 0.0475(6) 0.0260(6)
S8 0.0577(6) 0.0337(4) 0.0421(5) -0.0022(4) 0.0063(4) 0.0029(4)
S9 0.0670(6) 0.0268(4) 0.0569(6) 0.0113(4) 0.0269(5) 0.0019(4)
S10 0.1000(8) 0.0389(5) 0.0431(5) 0.0119(4) 0.0335(5) 0.0131(5)

loop_
_atom_type_symbol
_atom_type_description
_atom_type_scat_dispersion_real
_atom_type_scat_dispersion_imag
_atom_type_scat_source
C C 0.0033 0.0016 'International Tables Vol C Tables 4.2.6.8 and 6.1.1.4'
H H 0.0000 0.0000 'International Tables Vol C Tables 4.2.6.8 and 6.1.1.4'
Co Co 0.3494 0.9721 'International Tables Vol C Tables 4.2.6.8 and 6.1.1.4'
N N 0.0061 0.0033 'International Tables Vol C Tables 4.2.6.8 and 6.1.1.4'
O O 0.0106 0.0060 'International Tables Vol C Tables 4.2.6.8 and 6.1.1.4'
S S 0.1246 0.1234 'International Tables Vol C Tables 4.2.6.8 and 6.1.1.4'

loop_
_geom_angle_atom_site_label_1
_geom_angle_atom_site_label_2
_geom_angle_atom_site_label_3
_geom_angle
C2 C1 C6 119.8(3)
C2 C1 N1 125.9(3)
C6 C1 N1 114.2(3)
C3 C2 C1 118.3(3)
C3 C2 H2 120.9
C1 C2 H2 120.9
C4 C3 C2 121.2(3)
C4 C3 H3 119.4
C2 C3 H3 119.4
C5 C4 C3 121.3(3)
C5 C4 H4 119.3
C3 C4 H4 119.3
C4 C5 C6 117.8(3)
C4 C5 H5 121.1
C6 C5 H5 121.1
C5 C6 C1 121.6(3)
C5 C6 S2 128.8(3)
C1 C6 S2 109.5(2)
N1 C7 S1 125.6(2)
N1 C7 S2 114.6(2)
S1 C7 S2 119.81(18)
C9 C8 C13 119.6(3)
C9 C8 N2 126.3(3)
C13 C8 N2 114.1(3)
C10 C9 C8 118.1(3)
C10 C9 H9 120.9
C8 C9 H9 120.9
C11 C10 C9 122.0(4)
C11 C10 H10 119.0
C9 C10 H10 119.0
C12 C11 C10 120.8(4)
C12 C11 H11 119.6
C10 C11 H11 119.6
C11 C12 C13 117.8(3)
C11 C12 H12 121.1
C13 C12 H12 121.1
C8 C13 C12 121.6(3)
C8 C13 S4 109.7(2)
C12 C13 S4 128.7(3)
N2 C14 S3 126.1(2)
N2 C14 S4 114.5(2)
S3 C14 S4 119.39(19)
C20 C15 C16 119.2(3)
C20 C15 N3 114.5(3)
C16 C15 N3 126.3(3)
C17 C16 C15 118.1(3)
C17 C16 H16 121.0
C15 C16 H16 121.0
C18 C17 C16 121.8(3)
C18 C17 H17 119.1
C16 C17 H17 119.1
C19 C18 C17 121.0(3)
C19 C18 H18 119.5
C17 C18 H18 119.5
C18 C19 C20 117.9(3)
C18 C19 H19 121.1
C20 C19 H19 121.1
C15 C20 C19 121.9(3)
C15 C20 S5 109.4(2)
C19 C20 S5 128.7(3)
N3 C21 S6 125.7(2)
N3 C21 S5 114.6(2)
S6 C21 S5 119.48(17)
C23 C22 N4 125.4(3)
C23 C22 C27 120.9(3)
N4 C22 C27 113.6(3)
C22 C23 C24 117.9(4)
C22 C23 H23 121.1
C24 C23 H23 121.1
C25 C24 C23 120.0(4)
C25 C24 H24 120.0
C23 C24 H24 120.0
C26 C25 C24 122.7(4)
C26 C25 H25 118.6
C24 C25 H25 118.6
C25 C26 C27 118.0(4)
C25 C26 H26 121.0
C27 C26 H26 121.0
C26 C27 C22 120.4(4)
C26 C27 S7 129.5(4)
C22 C27 S7 110.1(2)
N4 C28 S7 114.9(2)
N4 C28 S8 124.2(2)
S7 C28 S8 120.95(19)
C30 C29 C34 120.0(3)
C30 C29 N5 126.0(3)
C34 C29 N5 114.1(3)
C29 C30 C31 118.8(3)
C29 C30 H30 120.6
C31 C30 H30 120.6
C30 C31 C32 120.6(4)
C30 C31 H31 119.7
C32 C31 H31 119.7
C33 C32 C31 121.2(4)
C33 C32 H32 119.4
C31 C32 H32 119.4
C32 C33 C34 118.5(4)
C32 C33 H33 120.7
C34 C33 H33 120.7
C33 C34 C29 120.9(3)
C33 C34 S9 129.5(3)
C29 C34 S9 109.6(3)
N5 C35 S10 128.6(2)
N5 C35 S9 114.2(2)
S10 C35 S9 117.14(18)
O2 C36 O3 124.6(3)
O2 C36 C37 118.0(3)
O3 C36 C37 117.4(3)
C40 C37 C39 112.9(5)
C40 C37 C38 108.6(5)
C39 C37 C38 107.8(4)
C40 C37 C36 107.0(3)
C39 C37 C36 111.6(3)
C38 C37 C36 109.0(3)
C37 C38 H38A 109.5
C37 C38 H38B 109.5
H38A C38 H38B 109.5
C37 C38 H38C 109.5
H38A C38 H38C 109.5
H38B C38 H38C 109.5
C37 C39 H39A 109.5
C37 C39 H39B 109.5
H39A C39 H39B 109.5
C37 C39 H39C 109.5
H39A C39 H39C 109.5
H39B C39 H39C 109.5
C37 C40 H40A 109.5
C37 C40 H40B 109.5
H40A C40 H40B 109.5
C37 C40 H40C 109.5
H40A C40 H40C 109.5
H40B C40 H40C 109.5
O1 Co1 O2 106.71(9)
O1 Co1 N1 108.99(9)
O2 Co1 N1 111.14(10)
O1 Co1 N3 110.50(9)
O2 Co1 N3 103.26(10)
N1 Co1 N3 115.81(10)
O1 Co4 N5 118.73(9)
O1 Co4 S8 104.90(7)
N5 Co4 S8 105.19(8)
O1 Co4 S6 108.82(6)
N5 Co4 S6 104.28(8)
S8 Co4 S6 115.37(4)
O1 Co2 O3 104.22(9)
O1 Co2 N2 116.55(9)
O3 Co2 N2 111.39(11)
O1 Co2 N4 102.68(9)
O3 Co2 N4 107.66(10)
N2 Co2 N4 113.43(10)
O1 Co3 S10 109.23(6)
O1 Co3 S3 112.25(6)
S10 Co3 S3 126.17(4)
O1 Co3 S1 109.68(7)
S10 Co3 S1 101.67(4)
S3 Co3 S1 95.20(4)
C7 N1 C1 111.4(3)
C7 N1 Co1 117.9(2)
C1 N1 Co1 130.68(19)
C14 N2 C8 111.5(3)
C14 N2 Co2 117.9(2)
C8 N2 Co2 130.6(2)
C21 N3 C15 111.1(2)
C21 N3 Co1 120.44(19)
C15 N3 Co1 127.97(19)
C28 N4 C22 111.3(3)
C28 N4 Co2 118.3(2)
C22 N4 Co2 129.0(2)
C35 N5 C29 111.7(3)
C35 N5 Co4 126.0(2)
C29 N5 Co4 122.3(2)
Co4 O1 Co3 113.96(10)
Co4 O1 Co2 111.94(9)
Co3 O1 Co2 104.04(9)
Co4 O1 Co1 110.83(9)
Co3 O1 Co1 105.61(9)
Co2 O1 Co1 110.07(9)
C36 O2 Co1 131.1(2)
C36 O3 Co2 133.4(2)
C7 S1 Co3 97.64(11)
C7 S2 C6 90.19(15)
C14 S3 Co3 108.57(11)
C13 S4 C14 90.19(16)
C21 S5 C20 90.41(15)
C21 S6 Co4 106.59(10)
C27 S7 C28 90.05(16)
C28 S8 Co4 95.04(11)
C34 S9 C35 90.44(16)
C35 S10 Co3 114.17(11)

loop_
_geom_bond_atom_site_label_1
_geom_bond_atom_site_label_2
_geom_bond_distance
C1 C2 1.382(4)
C1 C6 1.390(4)
C1 N1 1.392(4)
C2 C3 1.377(4)
C2 H2 0.9300
C3 C4 1.375(5)
C3 H3 0.9300
C4 C5 1.367(5)
C4 H4 0.9300
C5 C6 1.377(5)
C5 H5 0.9300
C6 S2 1.724(3)
C7 N1 1.311(4)
C7 S1 1.712(3)
C7 S2 1.723(3)
C8 C9 1.383(5)
C8 C13 1.385(4)
C8 N2 1.403(4)
C9 C10 1.372(5)
C9 H9 0.9300
C10 C11 1.369(5)
C10 H10 0.9300
C11 C12 1.365(5)
C11 H11 0.9300
C12 C13 1.387(5)
C12 H12 0.9300
C13 S4 1.726(4)
C14 N2 1.307(4)
C14 S3 1.713(3)
C14 S4 1.729(3)
C15 C20 1.382(4)
C15 C16 1.383(4)
C15 N3 1.404(4)
C16 C17 1.376(5)
C16 H16 0.9300
C17 C18 1.367(5)
C17 H17 0.9300
C18 C19 1.354(5)
C18 H18 0.9300
C19 C20 1.384(4)
C19 H19 0.9300
C20 S5 1.727(3)
C21 N3 1.309(4)
C21 S6 1.719(3)
C21 S5 1.722(3)
C22 C23 1.371(5)
C22 N4 1.388(4)
C22 C27 1.394(5)
C23 C24 1.385(6)
C23 H23 0.9300
C24 C25 1.377(7)
C24 H24 0.9300
C25 C26 1.342(7)
C25 H25 0.9300
C26 C27 1.380(5)
C26 H26 0.9300
C27 S7 1.711(4)
C28 N4 1.310(4)
C28 S7 1.716(3)
C28 S8 1.722(3)
C29 C30 1.375(5)
C29 C34 1.394(4)
C29 N5 1.397(4)
C30 C31 1.376(5)
C30 H30 0.9300
C31 C32 1.384(6)
C31 H31 0.9300
C32 C33 1.359(6)
C32 H32 0.9300
C33 C34 1.376(5)
C33 H33 0.9300
C34 S9 1.723(4)
C35 N5 1.312(4)
C35 S10 1.708(3)
C35 S9 1.732(3)
C36 O2 1.244(4)
C36 O3 1.252(4)
C36 C37 1.535(4)
C37 C40 1.478(6)
C37 C39 1.485(6)
C37 C38 1.516(6)
C38 H38A 0.9600
C38 H38B 0.9600
C38 H38C 0.9600
C39 H39A 0.9600
C39 H39B 0.9600
C39 H39C 0.9600
C40 H40A 0.9600
C40 H40B 0.9600
C40 H40C 0.9600
Co1 O1 1.952(2)
Co1 O2 1.957(2)
Co1 N1 2.021(2)
Co1 N3 2.037(2)
Co4 O1 1.9262(19)
Co4 N5 2.012(2)
Co4 S8 2.2933(12)
Co4 S6 2.2935(11)
Co2 O1 1.951(2)
Co2 O3 1.966(2)
Co2 N2 2.021(3)
Co2 N4 2.028(3)
Co3 O1 1.9342(19)
Co3 S10 2.2804(11)
Co3 S3 2.3007(11)
Co3 S1 2.3104(12)

loop_
_geom_torsion_atom_site_label_1
_geom_torsion_atom_site_label_2
_geom_torsion_atom_site_label_3
_geom_torsion_atom_site_label_4
_geom_torsion
C6 C1 C2 C3 -1.3(5)
N1 C1 C2 C3 174.8(3)
C1 C2 C3 C4 0.2(5)
C2 C3 C4 C5 0.7(5)
C3 C4 C5 C6 -0.6(5)
C4 C5 C6 C1 -0.5(5)
C4 C5 C6 S2 -176.4(3)
C2 C1 C6 C5 1.4(5)
N1 C1 C6 C5 -175.1(3)
C2 C1 C6 S2 178.0(2)
N1 C1 C6 S2 1.5(3)
C13 C8 C9 C10 -1.0(5)
N2 C8 C9 C10 178.3(3)
C8 C9 C10 C11 2.3(6)
C9 C10 C11 C12 -1.6(7)
C10 C11 C12 C13 -0.6(6)
C9 C8 C13 C12 -1.1(5)
N2 C8 C13 C12 179.5(3)
C9 C8 C13 S4 178.3(3)
N2 C8 C13 S4 -1.0(4)
C11 C12 C13 C8 1.9(5)
C11 C12 C13 S4 -177.4(3)
C20 C15 C16 C17 2.8(5)
N3 C15 C16 C17 -179.7(3)
C15 C16 C17 C18 -0.1(6)
C16 C17 C18 C19 -1.2(6)
C17 C18 C19 C20 -0.2(6)
C16 C15 C20 C19 -4.3(5)
N3 C15 C20 C19 177.9(3)
C16 C15 C20 S5 176.2(3)
N3 C15 C20 S5 -1.6(3)
C18 C19 C20 C15 2.9(5)
C18 C19 C20 S5 -177.6(3)
N4 C22 C23 C24 -179.5(4)
C27 C22 C23 C24 -1.6(6)
C22 C23 C24 C25 -0.1(7)
C23 C24 C25 C26 1.6(8)
C24 C25 C26 C27 -1.3(7)
C25 C26 C27 C22 -0.4(6)
C25 C26 C27 S7 176.8(4)
C23 C22 C27 C26 1.9(5)
N4 C22 C27 C26 -179.9(3)
C23 C22 C27 S7 -175.8(3)
N4 C22 C27 S7 2.3(4)
C34 C29 C30 C31 1.6(6)
N5 C29 C30 C31 -178.0(4)
C29 C30 C31 C32 -0.4(7)
C30 C31 C32 C33 -1.1(7)
C31 C32 C33 C34 1.3(7)
C32 C33 C34 C29 -0.1(6)
C32 C33 C34 S9 177.6(4)
C30 C29 C34 C33 -1.4(6)
N5 C29 C34 C33 178.2(3)
C30 C29 C34 S9 -179.5(3)
N5 C29 C34 S9 0.1(4)
O2 C36 C37 C40 -109.1(5)
O3 C36 C37 C40 69.7(5)
O2 C36 C37 C39 14.8(5)
O3 C36 C37 C39 -166.4(4)
O2 C36 C37 C38 133.7(4)
O3 C36 C37 C38 -47.5(5)
S1 C7 N1 C1 178.8(2)
S2 C7 N1 C1 -0.9(3)
S1 C7 N1 Co1 -0.9(4)
S2 C7 N1 Co1 179.39(14)
C2 C1 N1 C7 -176.7(3)
C6 C1 N1 C7 -0.4(4)
C2 C1 N1 Co1 3.0(4)
C6 C1 N1 Co1 179.3(2)
O1 Co1 N1 C7 -60.4(2)
O2 Co1 N1 C7 56.9(3)
N3 Co1 N1 C7 174.3(2)
O1 Co1 N1 C1 119.9(2)
O2 Co1 N1 C1 -122.8(2)
N3 Co1 N1 C1 -5.4(3)
S3 C14 N2 C8 179.8(2)
S4 C14 N2 C8 -2.3(4)
S3 C14 N2 Co2 -0.9(4)
S4 C14 N2 Co2 176.95(15)
C9 C8 N2 C14 -177.2(3)
C13 C8 N2 C14 2.2(4)
C9 C8 N2 Co2 3.7(5)
C13 C8 N2 Co2 -177.0(2)
O1 Co2 N2 C14 54.7(3)
O3 Co2 N2 C14 -64.6(3)
N4 Co2 N2 C14 173.7(2)
O1 Co2 N2 C8 -126.2(3)
O3 Co2 N2 C8 114.4(3)
N4 Co2 N2 C8 -7.2(3)
S6 C21 N3 C15 175.0(2)
S5 C21 N3 C15 -0.8(3)
S6 C21 N3 Co1 -12.7(4)
S5 C21 N3 Co1 171.50(14)
C20 C15 N3 C21 1.6(4)
C16 C15 N3 C21 -176.1(3)
C20 C15 N3 Co1 -170.0(2)
C16 C15 N3 Co1 12.4(5)
O1 Co1 N3 C21 -44.5(2)
O2 Co1 N3 C21 -158.2(2)
N1 Co1 N3 C21 80.1(2)
O1 Co1 N3 C15 126.4(2)
O2 Co1 N3 C15 12.6(3)
N1 Co1 N3 C15 -109.1(2)
S7 C28 N4 C22 0.1(3)
S8 C28 N4 C22 -179.6(2)
S7 C28 N4 Co2 -167.54(14)
S8 C28 N4 Co2 12.7(4)
C23 C22 N4 C28 176.5(3)
C27 C22 N4 C28 -1.6(4)
C23 C22 N4 Co2 -17.5(5)
C27 C22 N4 Co2 164.4(2)
O1 Co2 N4 C28 54.5(2)
O3 Co2 N4 C28 164.1(2)
N2 Co2 N4 C28 -72.2(3)
O1 Co2 N4 C22 -110.7(3)
O3 Co2 N4 C22 -1.0(3)
N2 Co2 N4 C22 122.7(3)
S10 C35 N5 C29 176.1(3)
S9 C35 N5 C29 -0.6(3)
S10 C35 N5 Co4 -5.2(4)
S9 C35 N5 Co4 178.11(15)
C30 C29 N5 C35 179.9(3)
C34 C29 N5 C35 0.3(4)
C30 C29 N5 Co4 1.1(5)
C34 C29 N5 Co4 -178.5(2)
O1 Co4 N5 C35 -8.9(3)
S8 Co4 N5 C35 -125.8(2)
S6 Co4 N5 C35 112.4(3)
O1 Co4 N5 C29 169.7(2)
S8 Co4 N5 C29 52.8(2)
S6 Co4 N5 C29 -69.0(2)
N5 Co4 O1 Co3 -5.29(14)
S8 Co4 O1 Co3 111.78(9)
S6 Co4 O1 Co3 -124.23(8)
N5 Co4 O1 Co2 -123.01(11)
S8 Co4 O1 Co2 -5.95(10)
S6 Co4 O1 Co2 118.04(8)
N5 Co4 O1 Co1 113.67(11)
S8 Co4 O1 Co1 -129.26(8)
S6 Co4 O1 Co1 -5.27(10)
S10 Co3 O1 Co4 22.97(11)
S3 Co3 O1 Co4 -121.91(8)
S1 Co3 O1 Co4 133.60(8)
S10 Co3 O1 Co2 145.16(7)
S3 Co3 O1 Co2 0.27(10)
S1 Co3 O1 Co2 -104.22(8)
S10 Co3 O1 Co1 -98.92(8)
S3 Co3 O1 Co1 116.20(8)
S1 Co3 O1 Co1 11.71(10)
O3 Co2 O1 Co4 -155.99(10)
N2 Co2 O1 Co4 80.82(12)
N4 Co2 O1 Co4 -43.79(12)
O3 Co2 O1 Co3 80.49(11)
N2 Co2 O1 Co3 -42.69(13)
N4 Co2 O1 Co3 -167.30(9)
O3 Co2 O1 Co1 -32.25(12)
N2 Co2 O1 Co1 -155.43(10)
N4 Co2 O1 Co1 79.95(11)
O2 Co1 O1 Co4 155.08(10)
N1 Co1 O1 Co4 -84.83(11)
N3 Co1 O1 Co4 43.49(12)
O2 Co1 O1 Co3 -81.04(11)
N1 Co1 O1 Co3 39.05(11)
N3 Co1 O1 Co3 167.38(9)
O2 Co1 O1 Co2 30.69(12)
N1 Co1 O1 Co2 150.78(10)
N3 Co1 O1 Co2 -80.89(11)
O3 C36 O2 Co1 -6.0(5)
C37 C36 O2 Co1 172.7(2)
O1 Co1 O2 C36 -12.6(3)
N1 Co1 O2 C36 -131.3(3)
N3 Co1 O2 C36 103.9(3)
O2 C36 O3 Co2 1.8(5)
C37 C36 O3 Co2 -176.9(2)
O1 Co2 O3 C36 19.7(3)
N2 Co2 O3 C36 146.1(3)
N4 Co2 O3 C36 -88.9(3)
N1 C7 S1 Co3 56.0(3)
S2 C7 S1 Co3 -124.25(19)
O1 Co3 S1 C7 -60.56(14)
S10 Co3 S1 C7 54.97(12)
S3 Co3 S1 C7 -176.43(12)
N1 C7 S2 C6 1.5(3)
S1 C7 S2 C6 -178.3(2)
C5 C6 S2 C7 174.7(4)
C1 C6 S2 C7 -1.6(3)
N2 C14 S3 Co3 -43.1(3)
S4 C14 S3 Co3 139.10(16)
O1 Co3 S3 C14 42.20(14)
S10 Co3 S3 C14 -95.52(13)
S1 Co3 S3 C14 155.94(13)
C8 C13 S4 C14 -0.2(3)
C12 C13 S4 C14 179.2(3)
N2 C14 S4 C13 1.5(3)
S3 C14 S4 C13 179.5(2)
N3 C21 S5 C20 -0.1(3)
S6 C21 S5 C20 -176.2(2)
C15 C20 S5 C21 1.0(2)
C19 C20 S5 C21 -178.6(3)
N3 C21 S6 Co4 54.9(3)
S5 C21 S6 Co4 -129.55(16)
O1 Co4 S6 C21 -41.30(13)
N5 Co4 S6 C21 -168.95(13)
S8 Co4 S6 C21 76.22(12)
C26 C27 S7 C28 -179.3(4)
C22 C27 S7 C28 -1.9(3)
N4 C28 S7 C27 1.0(3)
S8 C28 S7 C27 -179.2(2)
N4 C28 S8 Co4 -69.3(3)
S7 C28 S8 Co4 111.00(19)
O1 Co4 S8 C28 60.13(13)
N5 Co4 S8 C28 -173.87(14)
S6 Co4 S8 C28 -59.57(12)
C33 C34 S9 C35 -178.3(4)
C29 C34 S9 C35 -0.4(3)
N5 C35 S9 C34 0.6(3)
S10 C35 S9 C34 -176.5(2)
N5 C35 S10 Co3 27.2(4)
S9 C35 S10 Co3 -156.12(14)
O1 Co3 S10 C35 -35.21(15)
S3 Co3 S10 C35 103.53(14)
S1 Co3 S10 C35 -151.07(13)
